data_1518182
loop_
_publ_author_name
'Mantelingu, Kempegowda'
'Lin, Yingfu'
'Seidel, Daniel'

_publ_section_title
;
 Intramolecular [3 + 2]-cycloadditions of azomethine ylides derived from
 secondary amines via redox-neutral C-H functionalization.
;
_journal_issue 22
_journal_name_full 'Organic letters'
_journal_page_first 5910
_journal_page_last 5913
_journal_paper_doi 10.1021/ol502918g
_journal_volume 16
_journal_year 2014
_chemical_formula_sum 'C28 H27 N O3'
_chemical_formula_weight 425.50
_chemical_name_systematic
; 
 ? 
;
_space_group_crystal_system monoclinic
_space_group_IT_number 14
_space_group_name_Hall '-P 2yn'
_space_group_name_H-M_alt 'P 1 21/n 1'
_symmetry_space_group_name_Hall '-P 2yn'
_symmetry_space_group_name_H-M 'P 1 21/n 1'
_atom_sites_solution_hydrogens geom
_audit_creation_method SHELXL-2013
_cell_angle_alpha 90
_cell_angle_beta 97.4020(14)
_cell_angle_gamma 90
_cell_formula_units_Z 4
_cell_length_a 11.9038(8)
_cell_length_b 9.3509(6)
_cell_length_c 20.7900(14)
_cell_measurement_reflns_used 6036
_cell_measurement_temperature 100(2)
_cell_measurement_theta_max 32.57
_cell_measurement_theta_min 2.39
_cell_volume 2294.9(3)
_computing_cell_refinement 'Bruker SAINT'
_computing_data_collection 'Bruker APEX2'
_computing_data_reduction 'Bruker SAINT'
_computing_molecular_graphics 'Bruker SHELXTL'
_computing_publication_material 'Bruker SHELXTL'
_computing_structure_refinement 'SHELXL-2013 (Sheldrick, 2013)'
_computing_structure_solution 'SHELXS-97 (Sheldrick 2008)'
_diffrn_ambient_temperature 100(2)
_diffrn_measured_fraction_theta_full 1.000
_diffrn_measured_fraction_theta_max 0.996
_diffrn_measurement_device_type 'Bruker APEX-II CCD'
_diffrn_measurement_method '\f and \w scans'
_diffrn_radiation_type MoK\a
_diffrn_radiation_wavelength 0.71073
_diffrn_reflns_av_R_equivalents 0.0621
_diffrn_reflns_av_unetI/netI 0.0583
_diffrn_reflns_Laue_measured_fraction_full 1.000
_diffrn_reflns_Laue_measured_fraction_max 0.996
_diffrn_reflns_limit_h_max 17
_diffrn_reflns_limit_h_min -17
_diffrn_reflns_limit_k_max 13
_diffrn_reflns_limit_k_min -13
_diffrn_reflns_limit_l_max 30
_diffrn_reflns_limit_l_min -31
_diffrn_reflns_number 30798
_diffrn_reflns_point_group_measured_fraction_full 1.000
_diffrn_reflns_point_group_measured_fraction_max 0.996
_diffrn_reflns_theta_full 25.242
_diffrn_reflns_theta_max 32.032
_diffrn_reflns_theta_min 1.874
_exptl_absorpt_coefficient_mu 0.079
_exptl_absorpt_correction_T_max 0.7464
_exptl_absorpt_correction_T_min 0.6919
_exptl_absorpt_correction_type multi-scan
_exptl_absorpt_process_details 'Bruker SAINT (SADABS)'
_exptl_crystal_colour colourless
_exptl_crystal_density_diffrn 1.232
_exptl_crystal_description lathe
_exptl_crystal_F_000 904
_exptl_crystal_size_max 0.570
_exptl_crystal_size_mid 0.360
_exptl_crystal_size_min 0.290
_refine_diff_density_max 0.497
_refine_diff_density_min -0.354
_refine_diff_density_rms 0.064
_refine_ls_extinction_method none
_refine_ls_goodness_of_fit_ref 1.000
_refine_ls_hydrogen_treatment constr
_refine_ls_matrix_type full
_refine_ls_number_parameters 290
_refine_ls_number_reflns 7944
_refine_ls_number_restraints 0
_refine_ls_restrained_S_all 1.000
_refine_ls_R_factor_all 0.0768
_refine_ls_R_factor_gt 0.0561
_refine_ls_shift/su_max 0.002
_refine_ls_shift/su_mean 0.000
_refine_ls_structure_factor_coef Fsqd
_refine_ls_weighting_details 'w=1/[\s^2^(Fo^2^)+(0.0700P)^2^+0.1000P] where P=(Fo^2^+2Fc^2^)/3'
_refine_ls_weighting_scheme calc
_refine_ls_wR_factor_gt 0.1277
_refine_ls_wR_factor_ref 0.1357
_reflns_Friedel_coverage 0.000
_reflns_number_gt 5831
_reflns_number_total 7944
_reflns_threshold_expression 'I > 2\s(I)'
_cod_data_source_file ol502918g_si_005.cif
_cod_data_source_block mk190_p21n
_cod_depositor_comments 'Adding full bibliography for 1518180--1518183.cif.'
_cod_database_code 1518182
_shelx_space_group_comment
; 
The symmetry employed for this shelxl refinement is uniquely defined 
by the following loop, which should always be used as a source of 
symmetry information in preference to the above space-group names. 
They are only intended as comments. 
;
_shelx_estimated_absorpt_t_min 0.956
_shelx_estimated_absorpt_t_max 0.977
_shelxl_version_number 2013-4

loop_
_space_group_symop_operation_xyz
'x, y, z'
'-x+1/2, y+1/2, -z+1/2'
'-x, -y, -z'
'x-1/2, -y-1/2, z-1/2'

loop_
_atom_site_label
_atom_site_type_symbol
_atom_site_fract_x
_atom_site_fract_y
_atom_site_fract_z
_atom_site_U_iso_or_equiv
_atom_site_adp_type
_atom_site_occupancy
_atom_site_site_symmetry_order
_atom_site_calc_flag
_atom_site_refinement_flags_posn
_atom_site_refinement_flags_adp
O1 O 0.84522(7) 0.59020(9) 1.05184(4) 0.02139(18) Uani 1 1 d . .
O2 O 0.49834(7) 0.34477(9) 0.96538(4) 0.02262(19) Uani 1 1 d . .
O3 O 0.48622(7) 0.42669(10) 0.86314(4) 0.0243(2) Uani 1 1 d . .
N1 N 0.79427(7) 0.18242(9) 0.96487(4) 0.01332(18) Uani 1 1 d . .
C1 C 0.71654(9) 0.21656(11) 0.90483(5) 0.0133(2) Uani 1 1 d . .
C2 C 0.66946(9) 0.37672(11) 0.91605(5) 0.0146(2) Uani 1 1 d . .
H2 H 0.6881 0.4412 0.8805 0.018 Uiso 1 1 calc R U
C3 C 0.73795(9) 0.42132(11) 0.98018(5) 0.0149(2) Uani 1 1 d . .
H3 H 0.6942 0.3950 1.0164 0.018 Uiso 1 1 calc R U
C4 C 0.84108(9) 0.32437(11) 0.98311(5) 0.0137(2) Uani 1 1 d . .
H4 H 0.8854 0.3558 0.9479 0.016 Uiso 1 1 calc R U
C5 C 0.91565(9) 0.34427(12) 1.04618(5) 0.0155(2) Uani 1 1 d . .
C6 C 0.98947(10) 0.24091(13) 1.07525(5) 0.0198(2) Uani 1 1 d . .
H6 H 0.9926 0.1499 1.0552 0.024 Uiso 1 1 calc R U
C7 C 1.05860(11) 0.26796(14) 1.13292(6) 0.0234(3) Uani 1 1 d . .
H7 H 1.1078 0.1958 1.1525 0.028 Uiso 1 1 calc R U
C8 C 1.05529(11) 0.40163(14) 1.16186(6) 0.0240(3) Uani 1 1 d . .
H8 H 1.1027 0.4209 1.2012 0.029 Uiso 1 1 calc R U
C9 C 0.98339(10) 0.50674(13) 1.13372(5) 0.0220(2) Uani 1 1 d . .
H9 H 0.9815 0.5978 1.1538 0.026 Uiso 1 1 calc R U
C10 C 0.91354(10) 0.47898(12) 1.07577(5) 0.0178(2) Uani 1 1 d . .
C11 C 0.77656(10) 0.57453(12) 0.98927(5) 0.0187(2) Uani 1 1 d . .
H11A H 0.8214 0.6019 0.9543 0.022 Uiso 1 1 calc R U
H11B H 0.7099 0.6385 0.9870 0.022 Uiso 1 1 calc R U
C12 C 0.73680(10) 0.11425(12) 1.01558(5) 0.0166(2) Uani 1 1 d . .
H12A H 0.6722 0.1739 1.0251 0.020 Uiso 1 1 calc R U
H12B H 0.7902 0.1040 1.0560 0.020 Uiso 1 1 calc R U
C13 C 0.69503(10) -0.03106(12) 0.99146(5) 0.0189(2) Uani 1 1 d . .
H13A H 0.7600 -0.0911 0.9830 0.023 Uiso 1 1 calc R U
H13B H 0.6563 -0.0791 1.0249 0.023 Uiso 1 1 calc R U
C14 C 0.61405(9) -0.01382(12) 0.93001(5) 0.0166(2) Uani 1 1 d . .
C15 C 0.52730(10) -0.11329(13) 0.91342(6) 0.0211(2) Uani 1 1 d . .
H15 H 0.5217 -0.1945 0.9402 0.025 Uiso 1 1 calc R U
C16 C 0.44953(10) -0.09508(14) 0.85848(6) 0.0243(3) Uani 1 1 d . .
H16 H 0.3900 -0.1622 0.8483 0.029 Uiso 1 1 calc R U
C17 C 0.45902(10) 0.02173(14) 0.81849(6) 0.0235(3) Uani 1 1 d . .
H17 H 0.4063 0.0345 0.7806 0.028 Uiso 1 1 calc R U
C18 C 0.54522(10) 0.11958(13) 0.83383(5) 0.0189(2) Uani 1 1 d . .
H18 H 0.5520 0.1983 0.8057 0.023 Uiso 1 1 calc R U
C19 C 0.62284(9) 0.10486(12) 0.89007(5) 0.0151(2) Uani 1 1 d . .
C20 C 0.78714(9) 0.21368(12) 0.84750(5) 0.0145(2) Uani 1 1 d . .
C21 C 0.87316(10) 0.11202(12) 0.84863(6) 0.0193(2) Uani 1 1 d . .
H21 H 0.8906 0.0531 0.8858 0.023 Uiso 1 1 calc R U
C22 C 0.93385(11) 0.09554(13) 0.79621(6) 0.0242(3) Uani 1 1 d . .
H22 H 0.9917 0.0251 0.7977 0.029 Uiso 1 1 calc R U
C23 C 0.91031(11) 0.18133(13) 0.74185(6) 0.0234(3) Uani 1 1 d . .
H23 H 0.9517 0.1700 0.7060 0.028 Uiso 1 1 calc R U
C24 C 0.82612(10) 0.28354(13) 0.74013(5) 0.0211(2) Uani 1 1 d . .
H24 H 0.8104 0.3436 0.7032 0.025 Uiso 1 1 calc R U
C25 C 0.76412(9) 0.29913(12) 0.79225(5) 0.0175(2) Uani 1 1 d . .
H25 H 0.7056 0.3687 0.7902 0.021 Uiso 1 1 calc R U
C26 C 0.54341(9) 0.38034(12) 0.91923(5) 0.0173(2) Uani 1 1 d . .
C27 C 0.36377(11) 0.4148(2) 0.85888(7) 0.0393(4) Uani 1 1 d . .
H27A H 0.3333 0.4926 0.8839 0.047 Uiso 1 1 calc R U
H27B H 0.3427 0.3220 0.8769 0.047 Uiso 1 1 calc R U
C28 C 0.31652(14) 0.4255(3) 0.78920(8) 0.0650(6) Uani 1 1 d . .
H28A H 0.3298 0.5219 0.7733 0.097 Uiso 1 1 calc R U
H28B H 0.2349 0.4065 0.7843 0.097 Uiso 1 1 calc R U
H28C H 0.3537 0.3552 0.7641 0.097 Uiso 1 1 calc R U

loop_
_atom_site_aniso_label
_atom_site_aniso_U_11
_atom_site_aniso_U_22
_atom_site_aniso_U_33
_atom_site_aniso_U_23
_atom_site_aniso_U_13
_atom_site_aniso_U_12
O1 0.0225(4) 0.0179(4) 0.0236(4) -0.0059(3) 0.0021(3) -0.0012(3)
O2 0.0187(4) 0.0289(5) 0.0217(4) 0.0030(3) 0.0079(3) 0.0011(3)
O3 0.0140(4) 0.0389(5) 0.0201(4) 0.0051(4) 0.0033(3) 0.0058(4)
N1 0.0145(4) 0.0135(4) 0.0120(4) 0.0000(3) 0.0017(3) -0.0023(3)
C1 0.0126(5) 0.0148(5) 0.0124(4) -0.0001(4) 0.0021(4) -0.0007(4)
C2 0.0133(5) 0.0157(5) 0.0154(5) 0.0010(4) 0.0037(4) 0.0007(4)
C3 0.0152(5) 0.0139(5) 0.0159(5) -0.0007(4) 0.0035(4) -0.0003(4)
C4 0.0144(5) 0.0132(5) 0.0137(5) -0.0011(4) 0.0026(4) -0.0019(4)
C5 0.0159(5) 0.0176(5) 0.0135(5) -0.0009(4) 0.0037(4) -0.0041(4)
C6 0.0202(5) 0.0194(5) 0.0194(5) -0.0004(4) 0.0012(4) -0.0035(4)
C7 0.0233(6) 0.0249(6) 0.0207(6) 0.0048(5) -0.0018(5) -0.0056(5)
C8 0.0275(6) 0.0299(7) 0.0141(5) 0.0006(5) 0.0002(5) -0.0117(5)
C9 0.0260(6) 0.0241(6) 0.0168(5) -0.0047(4) 0.0060(4) -0.0097(5)
C10 0.0179(5) 0.0190(5) 0.0173(5) -0.0016(4) 0.0058(4) -0.0047(4)
C11 0.0212(6) 0.0149(5) 0.0201(5) -0.0011(4) 0.0026(4) -0.0011(4)
C12 0.0203(5) 0.0161(5) 0.0137(5) 0.0012(4) 0.0034(4) -0.0033(4)
C13 0.0222(6) 0.0156(5) 0.0190(5) 0.0019(4) 0.0034(4) -0.0034(4)
C14 0.0168(5) 0.0168(5) 0.0172(5) -0.0027(4) 0.0063(4) -0.0021(4)
C15 0.0216(6) 0.0200(5) 0.0234(6) -0.0035(4) 0.0094(5) -0.0067(4)
C16 0.0186(6) 0.0291(6) 0.0264(6) -0.0083(5) 0.0074(5) -0.0110(5)
C17 0.0166(5) 0.0347(7) 0.0191(6) -0.0049(5) 0.0016(4) -0.0057(5)
C18 0.0159(5) 0.0243(6) 0.0170(5) -0.0013(4) 0.0038(4) -0.0022(4)
C19 0.0127(5) 0.0175(5) 0.0158(5) -0.0023(4) 0.0051(4) -0.0016(4)
C20 0.0136(5) 0.0164(5) 0.0138(5) -0.0019(4) 0.0033(4) -0.0044(4)
C21 0.0215(6) 0.0179(5) 0.0198(5) 0.0001(4) 0.0076(4) 0.0004(4)
C22 0.0245(6) 0.0219(6) 0.0286(6) -0.0018(5) 0.0131(5) 0.0024(5)
C23 0.0273(6) 0.0253(6) 0.0202(6) -0.0040(5) 0.0129(5) -0.0057(5)
C24 0.0232(6) 0.0267(6) 0.0136(5) -0.0005(4) 0.0037(4) -0.0071(5)
C25 0.0150(5) 0.0217(5) 0.0157(5) -0.0001(4) 0.0011(4) -0.0018(4)
C26 0.0159(5) 0.0176(5) 0.0189(5) -0.0005(4) 0.0041(4) 0.0019(4)
C27 0.0131(6) 0.0744(12) 0.0307(7) 0.0088(7) 0.0036(5) 0.0088(6)
C28 0.0224(8) 0.127(2) 0.0433(10) 0.0244(11) -0.0056(7) 0.0078(10)

loop_
_atom_type_symbol
_atom_type_description
_atom_type_scat_dispersion_real
_atom_type_scat_dispersion_imag
_atom_type_scat_source
C C 0.0033 0.0016 'International Tables Vol C Tables 4.2.6.8 and 6.1.1.4'
H H 0.0000 0.0000 'International Tables Vol C Tables 4.2.6.8 and 6.1.1.4'
N N 0.0061 0.0033 'International Tables Vol C Tables 4.2.6.8 and 6.1.1.4'
O O 0.0106 0.0060 'International Tables Vol C Tables 4.2.6.8 and 6.1.1.4'

loop_
_geom_angle_atom_site_label_1
_geom_angle_atom_site_label_2
_geom_angle_atom_site_label_3
_geom_angle
C10 O1 C11 119.13(9)
C26 O3 C27 114.84(9)
C4 N1 C12 113.67(8)
C4 N1 C1 101.33(8)
C12 N1 C1 113.37(8)
N1 C1 C19 112.33(8)
N1 C1 C20 107.57(8)
C19 C1 C20 106.75(8)
N1 C1 C2 105.40(8)
C19 C1 C2 113.68(8)
C20 C1 C2 111.01(8)
C26 C2 C3 112.14(9)
C26 C2 C1 112.92(9)
C3 C2 C1 102.79(8)
C26 C2 H2 109.6
C3 C2 H2 109.6
C1 C2 H2 109.6
C11 C3 C4 109.25(9)
C11 C3 C2 119.20(9)
C4 C3 C2 102.08(8)
C11 C3 H3 108.6
C4 C3 H3 108.6
C2 C3 H3 108.6
N1 C4 C5 120.02(9)
N1 C4 C3 104.52(8)
C5 C4 C3 110.20(9)
N1 C4 H4 107.2
C5 C4 H4 107.2
C3 C4 H4 107.2
C6 C5 C10 118.63(10)
C6 C5 C4 124.35(10)
C10 C5 C4 116.96(10)
C7 C6 C5 121.33(11)
C7 C6 H6 119.3
C5 C6 H6 119.3
C6 C7 C8 119.43(12)
C6 C7 H7 120.3
C8 C7 H7 120.3
C9 C8 C7 120.44(11)
C9 C8 H8 119.8
C7 C8 H8 119.8
C8 C9 C10 119.99(11)
C8 C9 H9 120.0
C10 C9 H9 120.0
O1 C10 C9 115.49(10)
O1 C10 C5 124.34(10)
C9 C10 C5 120.16(11)
O1 C11 C3 109.59(9)
O1 C11 H11A 109.8
C3 C11 H11A 109.8
O1 C11 H11B 109.8
C3 C11 H11B 109.8
H11A C11 H11B 108.2
N1 C12 C13 108.36(9)
N1 C12 H12A 110.0
C13 C12 H12A 110.0
N1 C12 H12B 110.0
C13 C12 H12B 110.0
H12A C12 H12B 108.4
C14 C13 C12 109.43(9)
C14 C13 H13A 109.8
C12 C13 H13A 109.8
C14 C13 H13B 109.8
C12 C13 H13B 109.8
H13A C13 H13B 108.2
C19 C14 C15 119.37(10)
C19 C14 C13 119.99(10)
C15 C14 C13 120.60(10)
C16 C15 C14 121.01(11)
C16 C15 H15 119.5
C14 C15 H15 119.5
C15 C16 C17 119.61(11)
C15 C16 H16 120.2
C17 C16 H16 120.2
C18 C17 C16 119.94(11)
C18 C17 H17 120.0
C16 C17 H17 120.0
C17 C18 C19 121.22(11)
C17 C18 H18 119.4
C19 C18 H18 119.4
C14 C19 C18 118.82(10)
C14 C19 C1 122.08(9)
C18 C19 C1 119.07(10)
C21 C20 C25 117.99(10)
C21 C20 C1 118.03(9)
C25 C20 C1 123.77(10)
C22 C21 C20 121.08(11)
C22 C21 H21 119.5
C20 C21 H21 119.5
C23 C22 C21 120.27(12)
C23 C22 H22 119.9
C21 C22 H22 119.9
C24 C23 C22 119.45(11)
C24 C23 H23 120.3
C22 C23 H23 120.3
C23 C24 C25 120.44(11)
C23 C24 H24 119.8
C25 C24 H24 119.8
C24 C25 C20 120.76(11)
C24 C25 H25 119.6
C20 C25 H25 119.6
O2 C26 O3 123.52(10)
O2 C26 C2 125.12(10)
O3 C26 C2 111.35(9)
O3 C27 C28 107.72(12)
O3 C27 H27A 110.2
C28 C27 H27A 110.2
O3 C27 H27B 110.2
C28 C27 H27B 110.2
H27A C27 H27B 108.5
C27 C28 H28A 109.5
C27 C28 H28B 109.5
H28A C28 H28B 109.5
C27 C28 H28C 109.5
H28A C28 H28C 109.5
H28B C28 H28C 109.5

loop_
_geom_bond_atom_site_label_1
_geom_bond_atom_site_label_2
_geom_bond_distance
O1 C10 1.3735(14)
O1 C11 1.4518(13)
O2 C26 1.2049(13)
O3 C26 1.3442(13)
O3 C27 1.4531(15)
N1 C4 1.4702(13)
N1 C12 1.4737(14)
N1 C1 1.4894(13)
C1 C19 1.5301(15)
C1 C20 1.5447(14)
C1 C2 1.6264(15)
C2 C26 1.5108(15)
C2 C3 1.5285(15)
C2 H2 1.0000
C3 C11 1.5089(15)
C3 C4 1.5210(15)
C3 H3 1.0000
C4 C5 1.4973(14)
C4 H4 1.0000
C5 C6 1.3909(16)
C5 C10 1.4034(15)
C6 C7 1.3872(16)
C6 H6 0.9500
C7 C8 1.3899(18)
C7 H7 0.9500
C8 C9 1.3827(18)
C8 H8 0.9500
C9 C10 1.3972(16)
C9 H9 0.9500
C11 H11A 0.9900
C11 H11B 0.9900
C12 C13 1.5102(16)
C12 H12A 0.9900
C12 H12B 0.9900
C13 C14 1.5067(15)
C13 H13A 0.9900
C13 H13B 0.9900
C14 C19 1.3980(15)
C14 C15 1.3996(16)
C15 C16 1.3849(17)
C15 H15 0.9500
C16 C17 1.3861(18)
C16 H16 0.9500
C17 C18 1.3811(16)
C17 H17 0.9500
C18 C19 1.4005(15)
C18 H18 0.9500
C20 C21 1.3952(16)
C20 C25 1.3970(15)
C21 C22 1.3915(16)
C21 H21 0.9500
C22 C23 1.3847(18)
C22 H22 0.9500
C23 C24 1.3820(18)
C23 H23 0.9500
C24 C25 1.3951(15)
C24 H24 0.9500
C25 H25 0.9500
C27 C28 1.488(2)
C27 H27A 0.9900
C27 H27B 0.9900
C28 H28A 0.9800
C28 H28B 0.9800
C28 H28C 0.9800

loop_
_geom_torsion_atom_site_label_1
_geom_torsion_atom_site_label_2
_geom_torsion_atom_site_label_3
_geom_torsion_atom_site_label_4
_geom_torsion
C4 N1 C1 C19 -157.13(8)
C12 N1 C1 C19 -34.94(12)
C4 N1 C1 C20 85.68(9)
C12 N1 C1 C20 -152.13(9)
C4 N1 C1 C2 -32.83(9)
C12 N1 C1 C2 89.36(10)
N1 C1 C2 C26 -115.19(9)
C19 C1 C2 C26 8.25(12)
C20 C1 C2 C26 128.62(9)
N1 C1 C2 C3 5.84(10)
C19 C1 C2 C3 129.29(9)
C20 C1 C2 C3 -110.34(9)
C26 C2 C3 C11 -95.50(12)
C1 C2 C3 C11 142.93(10)
C26 C2 C3 C4 144.10(9)
C1 C2 C3 C4 22.54(10)
C12 N1 C4 C5 51.27(13)
C1 N1 C4 C5 173.25(9)
C12 N1 C4 C3 -72.89(10)
C1 N1 C4 C3 49.09(9)
C11 C3 C4 N1 -172.42(8)
C2 C3 C4 N1 -45.32(10)
C11 C3 C4 C5 57.34(11)
C2 C3 C4 C5 -175.55(8)
N1 C4 C5 C6 32.89(16)
C3 C4 C5 C6 154.30(11)
N1 C4 C5 C10 -150.08(10)
C3 C4 C5 C10 -28.68(13)
C10 C5 C6 C7 1.16(17)
C4 C5 C6 C7 178.14(10)
C5 C6 C7 C8 -0.89(18)
C6 C7 C8 C9 0.33(18)
C7 C8 C9 C10 -0.08(18)
C11 O1 C10 C9 175.17(10)
C11 O1 C10 C5 -5.31(16)
C8 C9 C10 O1 179.92(10)
C8 C9 C10 C5 0.37(17)
C6 C5 C10 O1 179.59(10)
C4 C5 C10 O1 2.39(16)
C6 C5 C10 C9 -0.90(16)
C4 C5 C10 C9 -178.10(10)
C10 O1 C11 C3 34.25(13)
C4 C3 C11 O1 -60.01(11)
C2 C3 C11 O1 -176.71(9)
C4 N1 C12 C13 -178.85(9)
C1 N1 C12 C13 66.11(11)
N1 C12 C13 C14 -59.64(12)
C12 C13 C14 C19 26.67(14)
C12 C13 C14 C15 -151.22(11)
C19 C14 C15 C16 -0.67(17)
C13 C14 C15 C16 177.22(11)
C14 C15 C16 C17 1.40(18)
C15 C16 C17 C18 -0.46(18)
C16 C17 C18 C19 -1.22(18)
C15 C14 C19 C18 -0.97(16)
C13 C14 C19 C18 -178.88(10)
C15 C14 C19 C1 -179.15(10)
C13 C14 C19 C1 2.95(16)
C17 C18 C19 C14 1.92(17)
C17 C18 C19 C1 -179.84(10)
N1 C1 C19 C14 0.35(14)
C20 C1 C19 C14 118.03(11)
C2 C1 C19 C14 -119.23(11)
N1 C1 C19 C18 -177.82(9)
C20 C1 C19 C18 -60.14(12)
C2 C1 C19 C18 62.60(12)
N1 C1 C20 C21 36.39(12)
C19 C1 C20 C21 -84.38(11)
C2 C1 C20 C21 151.22(10)
N1 C1 C20 C25 -148.90(10)
C19 C1 C20 C25 90.33(12)
C2 C1 C20 C25 -34.07(14)
C25 C20 C21 C22 -0.36(17)
C1 C20 C21 C22 174.66(10)
C20 C21 C22 C23 0.57(19)
C21 C22 C23 C24 0.06(19)
C22 C23 C24 C25 -0.88(18)
C23 C24 C25 C20 1.09(17)
C21 C20 C25 C24 -0.46(16)
C1 C20 C25 C24 -175.18(10)
C27 O3 C26 O2 -7.14(18)
C27 O3 C26 C2 171.91(11)
C3 C2 C26 O2 -38.38(15)
C1 C2 C26 O2 77.19(14)
C3 C2 C26 O3 142.59(10)
C1 C2 C26 O3 -101.85(11)
C26 O3 C27 C28 -162.39(14)
